data_4328057
loop_
_publ_author_name
'Diane A. Dickie'
'Kevin B. Gislason'
'Richard A. Kemp'

_publ_contact_author_address
;Advanced Materials Laboratory
Sandia National Laboratories
1001 University Blvd SE
Albuquerque, NM, 87106
USA
;
_publ_contact_author_email rakemp@unm.edu
_publ_contact_author_name 'Kemp, Richard A.'
_publ_contact_author_phone 1-505-272-7609
_publ_section_title
;
 Formation of Phosphino-Substituted Isocyanate by Reaction of CO2 with
 Group 2 Complexes Based on the (Me3Si)(i-Pr2P)NH Ligand
;
_journal_name_full 'Inorganic Chemistry'
_journal_page_first 1162
_journal_page_last 1169
_journal_paper_doi 10.1021/ic202399z
_journal_volume 51
_journal_year 2012
_chemical_formula_sum 'C26 H62 N2 O2 P2 Si2 Sr'
_chemical_formula_weight 640.52
_chemical_name_systematic
; 
 ? 
;
_space_group_IT_number 14
_symmetry_cell_setting monoclinic
_symmetry_space_group_name_Hall '-P 2ybc'
_symmetry_space_group_name_H-M 'P 1 21/c 1'
_atom_sites_solution_hydrogens geom
_atom_sites_solution_primary direct
_atom_sites_solution_secondary difmap
_audit_creation_method SHELXL-97
_cell_angle_alpha 90.00
_cell_angle_beta 114.544(4)
_cell_angle_gamma 90.00
_cell_formula_units_Z 8
_cell_length_a 19.5246(14)
_cell_length_b 20.3746(14)
_cell_length_c 20.7825(15)
_cell_measurement_reflns_used 9931
_cell_measurement_temperature 228(2)
_cell_measurement_theta_max 24.48
_cell_measurement_theta_min 3.11
_cell_volume 7520.4(10)
_computing_cell_refinement 'Bruker SAINT'
_computing_data_collection 'Bruker APEX2'
_computing_data_reduction 'Bruker SAINT'
_computing_molecular_graphics 'Bruker SHELXTL'
_computing_publication_material 'Bruker SHELXTL'
_computing_structure_refinement 'SHELXL-97 (Sheldrick, 2008)'
_computing_structure_solution 'SHELXS-97 (Sheldrick, 2008)'
_diffrn_ambient_temperature 228(2)
_diffrn_measured_fraction_theta_full 0.999
_diffrn_measured_fraction_theta_max 0.999
_diffrn_measurement_device_type 'Bruker APEX-II CCD'
_diffrn_measurement_method '\f and \w scans'
_diffrn_radiation_monochromator graphite
_diffrn_radiation_source 'fine-focus sealed tube'
_diffrn_radiation_type MoK\a
_diffrn_radiation_wavelength 0.71073
_diffrn_reflns_av_R_equivalents 0.0617
_diffrn_reflns_av_sigmaI/netI 0.0415
_diffrn_reflns_limit_h_max 24
_diffrn_reflns_limit_h_min -24
_diffrn_reflns_limit_k_max 25
_diffrn_reflns_limit_k_min -25
_diffrn_reflns_limit_l_max 26
_diffrn_reflns_limit_l_min -26
_diffrn_reflns_number 136130
_diffrn_reflns_theta_full 26.73
_diffrn_reflns_theta_max 26.73
_diffrn_reflns_theta_min 1.47
_exptl_absorpt_coefficient_mu 1.604
_exptl_absorpt_correction_T_max 0.7092
_exptl_absorpt_correction_T_min 0.5564
_exptl_absorpt_correction_type multi-scan
_exptl_absorpt_process_details 'Bruker, SADABS'
_exptl_crystal_colour colourless
_exptl_crystal_density_diffrn 1.131
_exptl_crystal_description block
_exptl_crystal_F_000 2752
_exptl_crystal_size_max 0.41
_exptl_crystal_size_mid 0.34
_exptl_crystal_size_min 0.23
_refine_diff_density_max 0.535
_refine_diff_density_min -0.493
_refine_diff_density_rms 0.095
_refine_ls_extinction_method none
_refine_ls_goodness_of_fit_ref 1.061
_refine_ls_hydrogen_treatment constr
_refine_ls_matrix_type full
_refine_ls_number_parameters 631
_refine_ls_number_reflns 15971
_refine_ls_number_restraints 0
_refine_ls_restrained_S_all 1.061
_refine_ls_R_factor_all 0.0840
_refine_ls_R_factor_gt 0.0412
_refine_ls_shift/su_max 0.001
_refine_ls_shift/su_mean 0.000
_refine_ls_structure_factor_coef Fsqd
_refine_ls_weighting_details 'calc w=1/[\s^2^(Fo^2^)+(0.0593P)^2^+3.9931P] where P=(Fo^2^+2Fc^2^)/3'
_refine_ls_weighting_scheme calc
_refine_ls_wR_factor_gt 0.1025
_refine_ls_wR_factor_ref 0.1262
_reflns_number_gt 10474
_reflns_number_total 15971
_reflns_threshold_expression >2sigma(I)
_cod_data_source_file ic202399z_si_001.cif
_cod_data_source_block rkdd52m
_cod_original_cell_volume 7520.4(9)
_cod_database_code 4328057

loop_
_symmetry_equiv_pos_as_xyz
'x, y, z'
'-x, y+1/2, -z+1/2'
'-x, -y, -z'
'x, -y-1/2, z-1/2'

loop_
_atom_site_label
_atom_site_type_symbol
_atom_site_fract_x
_atom_site_fract_y
_atom_site_fract_z
_atom_site_U_iso_or_equiv
_atom_site_adp_type
_atom_site_occupancy
_atom_site_symmetry_multiplicity
_atom_site_calc_flag
_atom_site_refinement_flags
Sr1 Sr 0.056826(16) 0.564306(13) 0.273689(14) 0.03361(8) Uani 1 1 d .
Sr2 Sr 0.560107(16) 0.573919(14) 0.274681(15) 0.03639(9) Uani 1 1 d .
N1 N -0.03784(14) 0.58966(13) 0.15221(13) 0.0418(6) Uani 1 1 d .
N2 N 0.14666(15) 0.65375(13) 0.33484(14) 0.0431(7) Uani 1 1 d .
N3 N 0.47220(14) 0.60380(13) 0.15277(13) 0.0412(6) Uani 1 1 d .
N4 N 0.62237(14) 0.65825(13) 0.36714(13) 0.0406(6) Uani 1 1 d .
P1 P -0.10385(5) 0.55064(5) 0.16625(5) 0.0470(2) Uani 1 1 d .
P2 P 0.09896(5) 0.66938(4) 0.38290(4) 0.03754(19) Uani 1 1 d .
P3 P 0.39997(5) 0.58718(4) 0.17125(4) 0.0408(2) Uani 1 1 d .
P4 P 0.69835(5) 0.65744(4) 0.35138(4) 0.0404(2) Uani 1 1 d .
Si1 Si -0.02187(5) 0.62707(5) 0.08732(5) 0.0427(2) Uani 1 1 d .
Si2 Si 0.22456(6) 0.68248(5) 0.32809(6) 0.0561(3) Uani 1 1 d .
Si3 Si 0.49321(6) 0.62746(6) 0.08535(5) 0.0519(3) Uani 1 1 d .
Si4 Si 0.58620(6) 0.69211(5) 0.42020(5) 0.0487(2) Uani 1 1 d .
O1 O 0.13847(14) 0.46923(12) 0.26795(13) 0.0575(6) Uani 1 1 d .
O2 O 0.03761(13) 0.48285(11) 0.36025(12) 0.0478(6) Uani 1 1 d .
O3 O 0.52791(15) 0.48219(14) 0.34097(15) 0.0748(8) Uani 1 1 d .
O4 O 0.63208(14) 0.47834(13) 0.25537(16) 0.0721(8) Uani 1 1 d .
C1 C -0.1493(2) 0.49019(19) 0.09398(19) 0.0601(10) Uani 1 1 d .
H1A H -0.1731 0.5142 0.0486 0.072 Uiso 1 1 calc R
C2 C -0.0903(3) 0.4441(2) 0.0899(2) 0.0808(14) Uani 1 1 d .
H2A H -0.1141 0.4130 0.0517 0.121 Uiso 1 1 calc R
H2B H -0.0661 0.4206 0.1342 0.121 Uiso 1 1 calc R
H2C H -0.0529 0.4692 0.0810 0.121 Uiso 1 1 calc R
C3 C -0.2104(3) 0.4517(3) 0.1062(2) 0.0976(18) Uani 1 1 d .
H3A H -0.2339 0.4207 0.0679 0.146 Uiso 1 1 calc R
H3B H -0.2480 0.4820 0.1077 0.146 Uiso 1 1 calc R
H3C H -0.1878 0.4282 0.1507 0.146 Uiso 1 1 calc R
C4 C -0.1835(2) 0.6067(2) 0.1523(2) 0.0701(12) Uani 1 1 d .
H4A H -0.2216 0.5810 0.1614 0.084 Uiso 1 1 calc R
C5 C -0.2229(2) 0.6353(3) 0.0781(3) 0.0875(15) Uani 1 1 d .
H5A H -0.2638 0.6636 0.0760 0.131 Uiso 1 1 calc R
H5B H -0.2429 0.5999 0.0442 0.131 Uiso 1 1 calc R
H5C H -0.1871 0.6606 0.0670 0.131 Uiso 1 1 calc R
C6 C -0.1572(3) 0.6610(3) 0.2072(3) 0.1122(19) Uani 1 1 d .
H6A H -0.1989 0.6902 0.2001 0.168 Uiso 1 1 calc R
H6B H -0.1170 0.6854 0.2023 0.168 Uiso 1 1 calc R
H6C H -0.1388 0.6419 0.2541 0.168 Uiso 1 1 calc R
C7 C -0.0314(2) 0.71826(18) 0.0887(2) 0.0678(11) Uani 1 1 d .
H7A H -0.0517 0.7349 0.0407 0.102 Uiso 1 1 calc R
H7B H 0.0177 0.7377 0.1155 0.102 Uiso 1 1 calc R
H7C H -0.0650 0.7295 0.1107 0.102 Uiso 1 1 calc R
C8 C 0.0780(2) 0.6092(2) 0.1019(2) 0.0718(12) Uani 1 1 d .
H8A H 0.0848 0.6201 0.0595 0.108 Uiso 1 1 calc R
H8B H 0.0886 0.5630 0.1126 0.108 Uiso 1 1 calc R
H8C H 0.1121 0.6353 0.1412 0.108 Uiso 1 1 calc R
C9 C -0.0813(2) 0.5997(2) -0.00564(18) 0.0611(10) Uani 1 1 d .
H9A H -0.0867 0.6355 -0.0381 0.092 Uiso 1 1 calc R
H9B H -0.1307 0.5867 -0.0094 0.092 Uiso 1 1 calc R
H9C H -0.0574 0.5627 -0.0174 0.092 Uiso 1 1 calc R
C21 C 0.1670(2) 0.66754(18) 0.47775(18) 0.0563(10) Uani 1 1 d .
H21A H 0.2051 0.7022 0.4851 0.068 Uiso 1 1 calc R
C22 C 0.2071(3) 0.6018(2) 0.4933(2) 0.0927(16) Uani 1 1 d .
H22A H 0.2427 0.6003 0.5426 0.139 Uiso 1 1 calc R
H22B H 0.2337 0.5963 0.4634 0.139 Uiso 1 1 calc R
H22C H 0.1704 0.5669 0.4840 0.139 Uiso 1 1 calc R
C23 C 0.1301(3) 0.6805(3) 0.5286(2) 0.1041(18) Uani 1 1 d .
H23A H 0.1680 0.6790 0.5770 0.156 Uiso 1 1 calc R
H23B H 0.0922 0.6473 0.5221 0.156 Uiso 1 1 calc R
H23C H 0.1066 0.7235 0.5191 0.156 Uiso 1 1 calc R
C24 C 0.0696(2) 0.75703(16) 0.37199(19) 0.0529(9) Uani 1 1 d .
H24A H 0.1130 0.7851 0.4008 0.063 Uiso 1 1 calc R
C25 C 0.0048(4) 0.7682(3) 0.3941(3) 0.118(2) Uani 1 1 d .
H25A H -0.0091 0.8142 0.3885 0.177 Uiso 1 1 calc R
H25B H 0.0208 0.7556 0.4433 0.177 Uiso 1 1 calc R
H25C H -0.0381 0.7418 0.3647 0.177 Uiso 1 1 calc R
C26 C 0.0411(3) 0.7762(2) 0.2950(2) 0.0864(15) Uani 1 1 d .
H26A H 0.0265 0.8221 0.2896 0.130 Uiso 1 1 calc R
H26B H -0.0021 0.7494 0.2671 0.130 Uiso 1 1 calc R
H26C H 0.0806 0.7695 0.2789 0.130 Uiso 1 1 calc R
C27 C 0.2907(3) 0.7315(3) 0.4041(3) 0.1009(18) Uani 1 1 d .
H27A H 0.3040 0.7066 0.4475 0.151 Uiso 1 1 calc R
H27B H 0.2666 0.7722 0.4073 0.151 Uiso 1 1 calc R
H27C H 0.3358 0.7410 0.3971 0.151 Uiso 1 1 calc R
C28 C 0.2775(2) 0.6108(2) 0.3155(3) 0.0877(15) Uani 1 1 d .
H28A H 0.2903 0.5809 0.3551 0.132 Uiso 1 1 calc R
H28B H 0.3233 0.6261 0.3128 0.132 Uiso 1 1 calc R
H28C H 0.2465 0.5882 0.2720 0.132 Uiso 1 1 calc R
C29 C 0.2028(3) 0.7364(2) 0.2483(3) 0.0891(15) Uani 1 1 d .
H29A H 0.1757 0.7751 0.2521 0.134 Uiso 1 1 calc R
H29B H 0.1720 0.7123 0.2058 0.134 Uiso 1 1 calc R
H29C H 0.2494 0.7497 0.2459 0.134 Uiso 1 1 calc R
C31 C 0.33874(19) 0.52589(19) 0.10712(19) 0.0540(9) Uani 1 1 d .
H31A H 0.3198 0.5448 0.0589 0.065 Uiso 1 1 calc R
C32 C 0.3840(2) 0.4645(2) 0.1097(2) 0.0767(13) Uani 1 1 d .
H32A H 0.3519 0.4327 0.0759 0.115 Uiso 1 1 calc R
H32B H 0.4031 0.4458 0.1569 0.115 Uiso 1 1 calc R
H32C H 0.4257 0.4757 0.0981 0.115 Uiso 1 1 calc R
C33 C 0.2713(2) 0.5089(2) 0.1241(2) 0.0802(14) Uani 1 1 d .
H33A H 0.2396 0.4770 0.0903 0.120 Uiso 1 1 calc R
H33B H 0.2424 0.5484 0.1214 0.120 Uiso 1 1 calc R
H33C H 0.2894 0.4907 0.1715 0.120 Uiso 1 1 calc R
C34 C 0.3358(2) 0.6585(2) 0.1514(2) 0.0653(11) Uani 1 1 d .
H34A H 0.2974 0.6477 0.1692 0.078 Uiso 1 1 calc R
C35 C 0.2939(3) 0.6764(3) 0.0744(2) 0.0926(16) Uani 1 1 d .
H35A H 0.2613 0.7137 0.0701 0.139 Uiso 1 1 calc R
H35B H 0.2637 0.6393 0.0488 0.139 Uiso 1 1 calc R
H35C H 0.3297 0.6877 0.0549 0.139 Uiso 1 1 calc R
C36 C 0.3804(3) 0.7167(2) 0.1946(3) 0.0915(15) Uani 1 1 d .
H36A H 0.3475 0.7545 0.1855 0.137 Uiso 1 1 calc R
H36B H 0.4213 0.7268 0.1812 0.137 Uiso 1 1 calc R
H36C H 0.4008 0.7058 0.2445 0.137 Uiso 1 1 calc R
C37 C 0.4908(3) 0.7184(2) 0.0725(2) 0.0799(14) Uani 1 1 d .
H37A H 0.4730 0.7282 0.0225 0.120 Uiso 1 1 calc R
H37B H 0.5411 0.7361 0.0977 0.120 Uiso 1 1 calc R
H37C H 0.4572 0.7380 0.0907 0.120 Uiso 1 1 calc R
C38 C 0.5925(2) 0.6011(3) 0.1071(2) 0.0825(14) Uani 1 1 d .
H38A H 0.6034 0.6072 0.0660 0.124 Uiso 1 1 calc R
H38B H 0.5985 0.5551 0.1205 0.124 Uiso 1 1 calc R
H38C H 0.6271 0.6273 0.1460 0.124 Uiso 1 1 calc R
C39 C 0.4333(3) 0.5914(3) -0.0034(2) 0.0827(14) Uani 1 1 d .
H39A H 0.4297 0.6223 -0.0402 0.124 Uiso 1 1 calc R
H39B H 0.3834 0.5824 -0.0061 0.124 Uiso 1 1 calc R
H39C H 0.4559 0.5509 -0.0097 0.124 Uiso 1 1 calc R
C41 C 0.7820(2) 0.64227(18) 0.43583(19) 0.0539(9) Uani 1 1 d .
H41A H 0.7843 0.6770 0.4700 0.065 Uiso 1 1 calc R
C42 C 0.7740(2) 0.5759(2) 0.4661(2) 0.0714(12) Uani 1 1 d .
H42A H 0.8173 0.5684 0.5105 0.107 Uiso 1 1 calc R
H42B H 0.7712 0.5414 0.4329 0.107 Uiso 1 1 calc R
H42C H 0.7286 0.5756 0.4742 0.107 Uiso 1 1 calc R
C43 C 0.8545(2) 0.6452(3) 0.4239(2) 0.0831(14) Uani 1 1 d .
H43A H 0.8976 0.6377 0.4684 0.125 Uiso 1 1 calc R
H43B H 0.8587 0.6880 0.4055 0.125 Uiso 1 1 calc R
H43C H 0.8529 0.6116 0.3902 0.125 Uiso 1 1 calc R
C44 C 0.7184(2) 0.74213(17) 0.33013(19) 0.0535(9) Uani 1 1 d .
H44A H 0.7627 0.7396 0.3187 0.064 Uiso 1 1 calc R
C45 C 0.6522(3) 0.7648(2) 0.2640(2) 0.0804(14) Uani 1 1 d .
H45A H 0.6617 0.8087 0.2519 0.121 Uiso 1 1 calc R
H45B H 0.6070 0.7649 0.2725 0.121 Uiso 1 1 calc R
H45C H 0.6454 0.7351 0.2253 0.121 Uiso 1 1 calc R
C46 C 0.7368(3) 0.79167(19) 0.3904(2) 0.0744(12) Uani 1 1 d .
H46A H 0.7474 0.8341 0.3753 0.112 Uiso 1 1 calc R
H46B H 0.7806 0.7768 0.4313 0.112 Uiso 1 1 calc R
H46C H 0.6942 0.7955 0.4027 0.112 Uiso 1 1 calc R
C47 C 0.6536(3) 0.6955(2) 0.5166(2) 0.0788(13) Uani 1 1 d .
H47A H 0.6433 0.7342 0.5382 0.118 Uiso 1 1 calc R
H47B H 0.7049 0.6974 0.5207 0.118 Uiso 1 1 calc R
H47C H 0.6473 0.6566 0.5406 0.118 Uiso 1 1 calc R
C48 C 0.5452(3) 0.7765(2) 0.3940(3) 0.0837(14) Uani 1 1 d .
H48A H 0.5555 0.8025 0.4361 0.126 Uiso 1 1 calc R
H48B H 0.4912 0.7731 0.3668 0.126 Uiso 1 1 calc R
H48C H 0.5677 0.7975 0.3655 0.126 Uiso 1 1 calc R
C49 C 0.5058(2) 0.6392(2) 0.4149(2) 0.0755(13) Uani 1 1 d .
H49A H 0.4883 0.6533 0.4501 0.113 Uiso 1 1 calc R
H49B H 0.5222 0.5939 0.4237 0.113 Uiso 1 1 calc R
H49C H 0.4650 0.6429 0.3681 0.113 Uiso 1 1 calc R
C51 C 0.1982(3) 0.4392(2) 0.3269(2) 0.0850(15) Uani 1 1 d .
H51A H 0.2406 0.4697 0.3479 0.102 Uiso 1 1 calc R
H51B H 0.1808 0.4270 0.3632 0.102 Uiso 1 1 calc R
C52 C 0.2204(5) 0.3835(5) 0.3015(3) 0.230(6) Uani 1 1 d .
H52A H 0.2739 0.3870 0.3115 0.276 Uiso 1 1 calc R
H52B H 0.2136 0.3446 0.3259 0.276 Uiso 1 1 calc R
C53 C 0.1788(4) 0.3764(3) 0.2293(3) 0.125(2) Uani 1 1 d .
H53A H 0.1469 0.3372 0.2194 0.150 Uiso 1 1 calc R
H53B H 0.2122 0.3721 0.2051 0.150 Uiso 1 1 calc R
C54 C 0.1322(3) 0.4357(2) 0.2052(2) 0.0728(13) Uani 1 1 d .
H54A H 0.1505 0.4636 0.1772 0.087 Uiso 1 1 calc R
H54B H 0.0796 0.4240 0.1761 0.087 Uiso 1 1 calc R
C55 C 0.0148(3) 0.41701(18) 0.3385(2) 0.0693(12) Uani 1 1 d .
H55A H 0.0532 0.3862 0.3687 0.083 Uiso 1 1 calc R
H55B H 0.0083 0.4106 0.2895 0.083 Uiso 1 1 calc R
C56 C -0.0562(3) 0.4051(2) 0.3441(3) 0.0944(17) Uani 1 1 d .
H56A H -0.0514 0.3678 0.3754 0.113 Uiso 1 1 calc R
H56B H -0.0964 0.3957 0.2975 0.113 Uiso 1 1 calc R
C57 C -0.0729(3) 0.4661(2) 0.3736(3) 0.0964(17) Uani 1 1 d .
H57A H -0.1129 0.4912 0.3368 0.116 Uiso 1 1 calc R
H57B H -0.0887 0.4560 0.4116 0.116 Uiso 1 1 calc R
C58 C -0.0016(3) 0.5030(2) 0.4012(2) 0.0700(12) Uani 1 1 d .
H58A H -0.0113 0.5503 0.3963 0.084 Uiso 1 1 calc R
H58B H 0.0280 0.4928 0.4513 0.084 Uiso 1 1 calc R
C61 C 0.5850(3) 0.4506(3) 0.3998(3) 0.120(2) Uani 1 1 d .
H61A H 0.6160 0.4232 0.3836 0.144 Uiso 1 1 calc R
H61B H 0.6177 0.4836 0.4325 0.144 Uiso 1 1 calc R
C62 C 0.5524(4) 0.4125(4) 0.4338(4) 0.192(4) Uani 1 1 d .
H62A H 0.5679 0.4275 0.4827 0.230 Uiso 1 1 calc R
H62B H 0.5675 0.3666 0.4346 0.230 Uiso 1 1 calc R
C63 C 0.4704(4) 0.4192(4) 0.3942(4) 0.186(4) Uani 1 1 d .
H63A H 0.4474 0.3759 0.3797 0.223 Uiso 1 1 calc R
H63B H 0.4486 0.4399 0.4239 0.223 Uiso 1 1 calc R
C64 C 0.4569(3) 0.4577(3) 0.3350(3) 0.1019(18) Uani 1 1 d .
H64A H 0.4233 0.4942 0.3328 0.122 Uiso 1 1 calc R
H64B H 0.4330 0.4315 0.2918 0.122 Uiso 1 1 calc R
C65 C 0.7103(2) 0.4729(2) 0.2718(3) 0.0902(16) Uani 1 1 d .
H65A H 0.7406 0.4854 0.3211 0.108 Uiso 1 1 calc R
H65B H 0.7239 0.5013 0.2409 0.108 Uiso 1 1 calc R
C66 C 0.7227(3) 0.4039(3) 0.2603(3) 0.110(2) Uani 1 1 d .
H66A H 0.7623 0.3997 0.2432 0.132 Uiso 1 1 calc R
H66B H 0.7377 0.3789 0.3044 0.132 Uiso 1 1 calc R
C67 C 0.6521(3) 0.3800(3) 0.2080(3) 0.1001(18) Uani 1 1 d .
H67A H 0.6444 0.3341 0.2173 0.120 Uiso 1 1 calc R
H67B H 0.6509 0.3833 0.1605 0.120 Uiso 1 1 calc R
C68 C 0.5941(3) 0.4219(2) 0.2141(3) 0.1007(19) Uani 1 1 d .
H68A H 0.5576 0.4355 0.1671 0.121 Uiso 1 1 calc R
H68B H 0.5673 0.3981 0.2376 0.121 Uiso 1 1 calc R

loop_
_atom_site_aniso_label
_atom_site_aniso_U_11
_atom_site_aniso_U_22
_atom_site_aniso_U_33
_atom_site_aniso_U_23
_atom_site_aniso_U_13
_atom_site_aniso_U_12
Sr1 0.03476(16) 0.03193(15) 0.03233(16) -0.00324(12) 0.01212(13) -0.00315(12)
Sr2 0.03243(16) 0.03413(16) 0.03854(17) 0.00003(12) 0.01070(13) -0.00216(13)
N1 0.0397(15) 0.0471(15) 0.0355(14) 0.0027(12) 0.0127(12) -0.0075(12)
N2 0.0419(16) 0.0410(15) 0.0481(16) -0.0103(12) 0.0204(13) -0.0073(12)
N3 0.0361(15) 0.0495(16) 0.0370(14) 0.0007(12) 0.0144(12) -0.0041(12)
N4 0.0358(15) 0.0434(15) 0.0411(15) -0.0044(12) 0.0145(12) -0.0047(12)
P1 0.0390(5) 0.0609(6) 0.0359(5) 0.0069(4) 0.0102(4) -0.0090(4)
P2 0.0450(5) 0.0301(4) 0.0383(5) -0.0034(3) 0.0180(4) -0.0049(4)
P3 0.0328(4) 0.0484(5) 0.0393(5) 0.0036(4) 0.0132(4) -0.0004(4)
P4 0.0380(5) 0.0413(5) 0.0415(5) -0.0060(4) 0.0160(4) -0.0077(4)
Si1 0.0443(5) 0.0468(5) 0.0355(5) 0.0044(4) 0.0151(4) -0.0053(4)
Si2 0.0466(6) 0.0584(6) 0.0680(7) -0.0167(5) 0.0283(5) -0.0193(5)
Si3 0.0468(6) 0.0720(7) 0.0392(5) -0.0004(5) 0.0201(5) -0.0111(5)
Si4 0.0503(6) 0.0525(6) 0.0474(6) -0.0060(5) 0.0245(5) -0.0006(5)
O1 0.0608(16) 0.0571(15) 0.0513(15) -0.0053(12) 0.0199(13) 0.0146(13)
O2 0.0583(15) 0.0424(13) 0.0487(14) -0.0046(11) 0.0282(12) -0.0103(11)
O3 0.0587(17) 0.0744(19) 0.087(2) 0.0379(16) 0.0258(16) 0.0007(15)
O4 0.0484(16) 0.0558(16) 0.109(2) -0.0262(16) 0.0291(16) -0.0001(13)
C1 0.056(2) 0.064(2) 0.043(2) 0.0069(18) 0.0033(18) -0.016(2)
C2 0.096(4) 0.056(3) 0.074(3) -0.005(2) 0.018(3) -0.014(2)
C3 0.084(3) 0.113(4) 0.076(3) 0.000(3) 0.014(3) -0.061(3)
C4 0.052(2) 0.090(3) 0.078(3) 0.009(3) 0.037(2) 0.005(2)
C5 0.059(3) 0.104(4) 0.100(4) 0.034(3) 0.033(3) 0.030(3)
C6 0.116(5) 0.120(5) 0.110(4) -0.021(4) 0.057(4) 0.025(4)
C7 0.087(3) 0.052(2) 0.065(3) 0.0098(19) 0.033(2) -0.008(2)
C8 0.055(3) 0.089(3) 0.076(3) 0.010(2) 0.032(2) -0.004(2)
C9 0.068(3) 0.071(3) 0.039(2) 0.0032(18) 0.0174(19) -0.009(2)
C21 0.067(3) 0.054(2) 0.040(2) -0.0012(17) 0.0148(18) -0.0123(19)
C22 0.096(4) 0.087(3) 0.066(3) 0.016(3) 0.005(3) 0.017(3)
C23 0.115(4) 0.152(5) 0.051(3) 0.008(3) 0.041(3) 0.002(4)
C24 0.071(3) 0.0356(18) 0.056(2) -0.0020(16) 0.030(2) 0.0009(17)
C25 0.180(6) 0.083(3) 0.148(5) 0.038(3) 0.126(5) 0.065(4)
C26 0.123(4) 0.067(3) 0.084(3) 0.029(2) 0.058(3) 0.036(3)
C27 0.075(3) 0.137(5) 0.096(4) -0.051(3) 0.041(3) -0.063(3)
C28 0.061(3) 0.098(4) 0.120(4) -0.018(3) 0.054(3) 0.000(3)
C29 0.092(4) 0.084(3) 0.106(4) 0.009(3) 0.056(3) -0.025(3)
C31 0.038(2) 0.063(2) 0.050(2) 0.0031(18) 0.0078(17) -0.0083(18)
C32 0.068(3) 0.058(3) 0.085(3) -0.015(2) 0.013(2) -0.011(2)
C33 0.046(2) 0.098(4) 0.087(3) -0.003(3) 0.018(2) -0.027(2)
C34 0.063(3) 0.067(3) 0.070(3) 0.008(2) 0.032(2) 0.016(2)
C35 0.098(4) 0.094(4) 0.082(3) 0.031(3) 0.033(3) 0.043(3)
C36 0.109(4) 0.063(3) 0.111(4) -0.006(3) 0.055(3) 0.020(3)
C37 0.087(3) 0.085(3) 0.070(3) 0.022(2) 0.035(3) -0.015(3)
C38 0.060(3) 0.123(4) 0.079(3) -0.006(3) 0.043(2) -0.009(3)
C39 0.082(3) 0.126(4) 0.043(2) -0.015(2) 0.029(2) -0.033(3)
C41 0.046(2) 0.056(2) 0.053(2) -0.0054(18) 0.0143(17) -0.0027(17)
C42 0.072(3) 0.069(3) 0.061(3) 0.009(2) 0.016(2) 0.007(2)
C43 0.044(2) 0.111(4) 0.086(3) 0.003(3) 0.019(2) 0.005(2)
C44 0.055(2) 0.049(2) 0.059(2) -0.0002(17) 0.0266(19) -0.0149(18)
C45 0.087(3) 0.068(3) 0.071(3) 0.020(2) 0.018(3) -0.015(2)
C46 0.089(3) 0.047(2) 0.087(3) -0.010(2) 0.037(3) -0.022(2)
C47 0.076(3) 0.109(4) 0.053(2) -0.020(2) 0.028(2) 0.003(3)
C48 0.094(4) 0.069(3) 0.103(4) -0.002(3) 0.056(3) 0.023(3)
C49 0.066(3) 0.097(3) 0.082(3) -0.009(3) 0.050(3) -0.010(2)
C51 0.080(3) 0.099(4) 0.056(3) 0.001(2) 0.008(2) 0.027(3)
C52 0.290(11) 0.256(10) 0.078(4) -0.002(5) 0.011(6) 0.221(9)
C53 0.142(6) 0.102(4) 0.111(5) -0.020(4) 0.035(4) 0.061(4)
C54 0.076(3) 0.085(3) 0.059(3) -0.013(2) 0.029(2) 0.023(2)
C55 0.093(3) 0.042(2) 0.087(3) -0.011(2) 0.050(3) -0.016(2)
C56 0.097(4) 0.072(3) 0.139(5) -0.036(3) 0.074(4) -0.037(3)
C57 0.086(4) 0.081(3) 0.150(5) -0.024(3) 0.077(4) -0.023(3)
C58 0.097(3) 0.059(2) 0.077(3) -0.018(2) 0.059(3) -0.019(2)
C61 0.084(4) 0.136(5) 0.128(5) 0.080(4) 0.030(4) 0.021(4)
C62 0.122(6) 0.241(9) 0.181(8) 0.151(7) 0.032(6) -0.013(6)
C63 0.111(6) 0.251(10) 0.167(7) 0.117(7) 0.031(5) -0.049(6)
C64 0.075(3) 0.113(4) 0.114(4) 0.036(3) 0.036(3) -0.031(3)
C65 0.052(3) 0.077(3) 0.141(5) -0.035(3) 0.039(3) 0.003(2)
C66 0.077(4) 0.099(4) 0.146(5) -0.029(4) 0.038(4) 0.019(3)
C67 0.089(4) 0.079(3) 0.104(4) -0.028(3) 0.013(3) 0.020(3)
C68 0.060(3) 0.076(3) 0.146(5) -0.043(3) 0.022(3) -0.004(2)

loop_
_atom_type_symbol
_atom_type_description
_atom_type_scat_dispersion_real
_atom_type_scat_dispersion_imag
_atom_type_scat_source
C C 0.0033 0.0016 'International Tables Vol C Tables 4.2.6.8 and 6.1.1.4'
H H 0.0000 0.0000 'International Tables Vol C Tables 4.2.6.8 and 6.1.1.4'
N N 0.0061 0.0033 'International Tables Vol C Tables 4.2.6.8 and 6.1.1.4'
O O 0.0106 0.0060 'International Tables Vol C Tables 4.2.6.8 and 6.1.1.4'
Si Si 0.0817 0.0704 'International Tables Vol C Tables 4.2.6.8 and 6.1.1.4'
P P 0.1023 0.0942 'International Tables Vol C Tables 4.2.6.8 and 6.1.1.4'
Sr Sr -1.5307 3.2498 'International Tables Vol C Tables 4.2.6.8 and 6.1.1.4'

loop_
_geom_angle_atom_site_label_1
_geom_angle_atom_site_label_2
_geom_angle_atom_site_label_3
_geom_angle
N2 Sr1 N1 115.89(9)
N2 Sr1 O1 105.07(9)
N1 Sr1 O1 109.07(8)
N2 Sr1 O2 113.00(8)
N1 Sr1 O2 125.32(8)
O1 Sr1 O2 79.56(8)
N2 Sr1 P2 33.78(6)
N1 Sr1 P2 118.57(7)
O1 Sr1 P2 127.13(6)
O2 Sr1 P2 90.29(5)
N2 Sr1 P1 138.05(7)
N1 Sr1 P1 32.96(6)
O1 Sr1 P1 112.01(6)
O2 Sr1 P1 92.80(6)
P2 Sr1 P1 120.28(3)
N2 Sr1 Si1 100.24(6)
N1 Sr1 Si1 21.11(6)
O1 Sr1 Si1 101.96(6)
O2 Sr1 Si1 145.26(5)
P2 Sr1 Si1 114.03(2)
P1 Sr1 Si1 54.01(2)
N3 Sr2 N4 121.99(9)
N3 Sr2 O4 102.81(9)
N4 Sr2 O4 121.95(9)
N3 Sr2 O3 120.77(9)
N4 Sr2 O3 103.89(9)
O4 Sr2 O3 78.42(10)
N3 Sr2 P3 33.46(6)
N4 Sr2 P3 121.63(6)
O4 Sr2 P3 116.15(7)
O3 Sr2 P3 92.06(6)
N3 Sr2 P4 119.26(6)
N4 Sr2 P4 32.97(6)
O4 Sr2 P4 94.81(6)
O3 Sr2 P4 119.59(7)
P3 Sr2 P4 140.19(3)
N3 Sr2 Si4 118.31(6)
N4 Sr2 Si4 21.46(6)
O4 Sr2 Si4 136.69(7)
O3 Sr2 Si4 90.94(8)
P3 Sr2 Si4 105.97(2)
P4 Sr2 Si4 54.43(2)
N3 Sr2 Si3 20.69(6)
N4 Sr2 Si3 117.03(6)
O4 Sr2 Si3 91.82(7)
O3 Sr2 Si3 136.23(7)
P3 Sr2 Si3 54.13(2)
P4 Sr2 Si3 103.57(2)
Si4 Sr2 Si3 122.18(2)
P1 N1 Si1 141.35(17)
P1 N1 Sr1 91.51(11)
Si1 N1 Sr1 126.82(13)
P2 N2 Si2 137.32(16)
P2 N2 Sr1 89.73(11)
Si2 N2 Sr1 132.93(14)
P3 N3 Si3 141.43(17)
P3 N3 Sr2 90.44(11)
Si3 N3 Sr2 128.08(14)
P4 N4 Si4 142.34(17)
P4 N4 Sr2 91.77(11)
Si4 N4 Sr2 125.84(13)
N1 P1 C4 110.11(17)
N1 P1 C1 108.89(16)
C4 P1 C1 101.2(2)
N1 P1 Sr1 55.54(9)
C4 P1 Sr1 127.33(15)
C1 P1 Sr1 131.33(14)
N2 P2 C24 109.47(15)
N2 P2 C21 107.56(16)
C24 P2 C21 101.32(17)
N2 P2 Sr1 56.49(9)
C24 P2 Sr1 128.60(12)
C21 P2 Sr1 129.90(12)
N3 P3 C34 110.67(17)
N3 P3 C31 109.29(15)
C34 P3 C31 101.18(18)
N3 P3 Sr2 56.10(9)
C34 P3 Sr2 129.96(14)
C31 P3 Sr2 128.83(12)
N4 P4 C41 108.92(15)
N4 P4 C44 109.46(16)
C41 P4 C44 100.90(17)
N4 P4 Sr2 55.26(9)
C41 P4 Sr2 130.18(12)
C44 P4 Sr2 128.73(12)
N1 Si1 C7 112.61(16)
N1 Si1 C9 116.57(15)
C7 Si1 C9 106.76(18)
N1 Si1 C8 107.88(17)
C7 Si1 C8 107.0(2)
C9 Si1 C8 105.38(19)
N1 Si1 Sr1 32.06(9)
C7 Si1 Sr1 108.90(13)
C9 Si1 Sr1 140.73(13)
C8 Si1 Sr1 79.32(13)
N2 Si2 C27 116.50(18)
N2 Si2 C28 108.08(18)
C27 Si2 C28 108.0(2)
N2 Si2 C29 113.14(18)
C27 Si2 C29 104.9(2)
C28 Si2 C29 105.6(2)
N3 Si3 C37 113.69(17)
N3 Si3 C39 115.95(17)
C37 Si3 C39 106.2(2)
N3 Si3 C38 107.56(18)
C37 Si3 C38 106.3(2)
C39 Si3 C38 106.5(2)
N3 Si3 Sr2 31.24(9)
C37 Si3 Sr2 114.48(14)
C39 Si3 Sr2 136.04(15)
C38 Si3 Sr2 77.87(14)
N4 Si4 C49 107.18(17)
N4 Si4 C48 115.40(18)
C49 Si4 C48 105.3(2)
N4 Si4 C47 114.39(17)
C49 Si4 C47 106.4(2)
C48 Si4 C47 107.4(2)
N4 Si4 Sr2 32.69(9)
C49 Si4 Sr2 75.61(13)
C48 Si4 Sr2 117.21(15)
C47 Si4 Sr2 133.18(15)
C54 O1 C51 107.9(3)
C54 O1 Sr1 126.0(2)
C51 O1 Sr1 126.1(2)
C58 O2 C55 106.6(3)
C58 O2 Sr1 120.1(2)
C55 O2 Sr1 119.9(2)
C61 O3 C64 107.7(3)
C61 O3 Sr2 121.0(3)
C64 O3 Sr2 131.0(3)
C65 O4 C68 108.5(3)
C65 O4 Sr2 129.2(2)
C68 O4 Sr2 121.7(2)
C2 C1 C3 110.7(4)
C2 C1 P1 109.7(3)
C3 C1 P1 110.3(3)
C6 C4 C5 110.7(4)
C6 C4 P1 109.4(3)
C5 C4 P1 115.5(3)
C22 C21 C23 110.8(4)
C22 C21 P2 108.7(3)
C23 C21 P2 113.2(3)
C26 C24 C25 107.0(4)
C26 C24 P2 109.7(3)
C25 C24 P2 110.9(3)
C32 C31 C33 110.3(3)
C32 C31 P3 109.7(2)
C33 C31 P3 110.1(3)
C35 C34 C36 111.3(4)
C35 C34 P3 116.5(3)
C36 C34 P3 108.1(3)
C42 C41 C43 111.0(3)
C42 C41 P4 109.7(3)
C43 C41 P4 110.4(3)
C45 C44 C46 111.3(4)
C45 C44 P4 108.2(3)
C46 C44 P4 114.7(3)
C52 C51 O1 107.1(4)
C53 C52 C51 111.2(5)
C52 C53 C54 106.5(5)
O1 C54 C53 105.9(4)
O2 C55 C56 108.2(3)
C55 C56 C57 105.9(4)
C58 C57 C56 104.7(4)
O2 C58 C57 106.0(3)
C62 C61 O3 109.5(5)
C61 C62 C63 106.8(5)
C64 C63 C62 108.1(5)
C63 C64 O3 107.4(5)
O4 C65 C66 105.6(4)
C67 C66 C65 106.0(4)
C66 C67 C68 105.7(4)
O4 C68 C67 106.9(4)

loop_
_geom_bond_atom_site_label_1
_geom_bond_atom_site_label_2
_geom_bond_distance
Sr1 N2 2.482(3)
Sr1 N1 2.486(3)
Sr1 O1 2.543(2)
Sr1 O2 2.587(2)
Sr1 P2 2.9767(8)
Sr1 P1 3.0142(9)
Sr1 Si1 3.7489(10)
Sr2 N3 2.474(3)
Sr2 N4 2.486(3)
Sr2 O4 2.529(2)
Sr2 O3 2.551(3)
Sr2 P3 2.9809(9)
Sr2 P4 3.0245(9)
Sr2 Si4 3.7315(10)
Sr2 Si3 3.7561(10)
N1 P1 1.640(3)
N1 Si1 1.687(3)
N2 P2 1.655(3)
N2 Si2 1.689(3)
N3 P3 1.643(3)
N3 Si3 1.686(3)
N4 P4 1.647(3)
N4 Si4 1.684(3)
P1 C4 1.854(4)
P1 C1 1.858(4)
P2 C24 1.860(3)
P2 C21 1.865(4)
P3 C34 1.850(4)
P3 C31 1.855(4)
P4 C41 1.860(4)
P4 C44 1.863(3)
Si1 C7 1.868(4)
Si1 C9 1.878(4)
Si1 C8 1.880(4)
Si2 C27 1.861(4)
Si2 C28 1.869(4)
Si2 C29 1.884(5)
Si3 C37 1.869(4)
Si3 C39 1.875(4)
Si3 C38 1.878(4)
Si4 C49 1.870(4)
Si4 C48 1.880(4)
Si4 C47 1.888(4)
O1 C54 1.431(4)
O1 C51 1.432(5)
O2 C58 1.421(4)
O2 C55 1.427(4)
O3 C61 1.420(5)
O3 C64 1.429(5)
O4 C65 1.424(5)
O4 C68 1.443(5)
C1 C2 1.516(6)
C1 C3 1.534(5)
C4 C6 1.515(6)
C4 C5 1.524(6)
C21 C22 1.516(6)
C21 C23 1.530(6)
C24 C26 1.511(5)
C24 C25 1.532(6)
C31 C32 1.519(5)
C31 C33 1.538(5)
C34 C35 1.507(6)
C34 C36 1.523(6)
C41 C42 1.527(5)
C41 C43 1.537(5)
C44 C45 1.515(5)
C44 C46 1.530(5)
C51 C52 1.394(7)
C52 C53 1.385(8)
C53 C54 1.470(6)
C55 C56 1.458(6)
C56 C57 1.481(6)
C57 C58 1.473(6)
C61 C62 1.372(7)
C62 C63 1.470(9)
C63 C64 1.390(7)
C65 C66 1.464(6)
C66 C67 1.440(7)
C67 C68 1.464(6)

loop_
_geom_torsion_atom_site_label_1
_geom_torsion_atom_site_label_2
_geom_torsion_atom_site_label_3
_geom_torsion_atom_site_label_4
_geom_torsion
N2 Sr1 N1 P1 -140.46(11)
O1 Sr1 N1 P1 101.28(12)
O2 Sr1 N1 P1 10.71(16)
P2 Sr1 N1 P1 -102.43(10)
Si1 Sr1 N1 P1 174.6(3)
N2 Sr1 N1 Si1 44.9(2)
O1 Sr1 N1 Si1 -73.35(19)
O2 Sr1 N1 Si1 -163.92(14)
P2 Sr1 N1 Si1 82.94(18)
P1 Sr1 N1 Si1 -174.6(3)
N1 Sr1 N2 P2 103.34(12)
O1 Sr1 N2 P2 -136.21(11)
O2 Sr1 N2 P2 -51.35(13)
P1 Sr1 N2 P2 72.14(14)
Si1 Sr1 N2 P2 118.32(10)
N1 Sr1 N2 Si2 -77.9(2)
O1 Sr1 N2 Si2 42.6(2)
O2 Sr1 N2 Si2 127.44(19)
P2 Sr1 N2 Si2 178.8(3)
P1 Sr1 N2 Si2 -109.07(19)
Si1 Sr1 N2 Si2 -62.9(2)
N4 Sr2 N3 P3 -100.14(12)
O4 Sr2 N3 P3 118.41(11)
O3 Sr2 N3 P3 34.39(16)
P4 Sr2 N3 P3 -138.53(8)
Si4 Sr2 N3 P3 -75.63(11)
Si3 Sr2 N3 P3 177.7(3)
N4 Sr2 N3 Si3 82.11(19)
O4 Sr2 N3 Si3 -59.34(19)
O3 Sr2 N3 Si3 -143.36(17)
P3 Sr2 N3 Si3 -177.7(3)
P4 Sr2 N3 Si3 43.7(2)
Si4 Sr2 N3 Si3 106.62(17)
N3 Sr2 N4 P4 -95.51(12)
O4 Sr2 N4 P4 38.74(15)
O3 Sr2 N4 P4 123.61(11)
P3 Sr2 N4 P4 -135.10(8)
Si4 Sr2 N4 P4 178.0(3)
Si3 Sr2 N4 P4 -72.38(11)
N3 Sr2 N4 Si4 86.52(18)
O4 Sr2 N4 Si4 -139.23(16)
O3 Sr2 N4 Si4 -54.36(18)
P3 Sr2 N4 Si4 46.92(19)
P4 Sr2 N4 Si4 -178.0(3)
Si3 Sr2 N4 Si4 109.65(15)
Si1 N1 P1 C4 -64.8(3)
Sr1 N1 P1 C4 122.14(16)
Si1 N1 P1 C1 45.4(3)
Sr1 N1 P1 C1 -127.71(15)
Si1 N1 P1 Sr1 173.1(3)
N2 Sr1 P1 N1 58.96(15)
O1 Sr1 P1 N1 -91.40(14)
O2 Sr1 P1 N1 -171.27(13)
P2 Sr1 P1 N1 96.75(12)
Si1 Sr1 P1 N1 -2.39(12)
N2 Sr1 P1 C4 -31.1(2)
N1 Sr1 P1 C4 -90.1(2)
O1 Sr1 P1 C4 178.53(18)
O2 Sr1 P1 C4 98.67(18)
P2 Sr1 P1 C4 6.69(18)
Si1 Sr1 P1 C4 -92.45(17)
N2 Sr1 P1 C1 144.34(18)
N1 Sr1 P1 C1 85.4(2)
O1 Sr1 P1 C1 -6.02(18)
O2 Sr1 P1 C1 -85.89(17)
P2 Sr1 P1 C1 -177.87(16)
Si1 Sr1 P1 C1 82.99(16)
Si2 N2 P2 C24 57.3(3)
Sr1 N2 P2 C24 -124.03(14)
Si2 N2 P2 C21 -52.0(3)
Sr1 N2 P2 C21 126.69(13)
Si2 N2 P2 Sr1 -178.7(3)
N1 Sr1 P2 N2 -94.58(13)
O1 Sr1 P2 N2 56.95(14)
O2 Sr1 P2 N2 134.03(13)
P1 Sr1 P2 N2 -132.55(12)
Si1 Sr1 P2 N2 -71.54(12)
N2 Sr1 P2 C24 89.0(2)
N1 Sr1 P2 C24 -5.57(18)
O1 Sr1 P2 C24 145.96(17)
O2 Sr1 P2 C24 -136.95(17)
P1 Sr1 P2 C24 -43.53(16)
Si1 Sr1 P2 C24 17.48(16)
N2 Sr1 P2 C21 -85.3(2)
N1 Sr1 P2 C21 -179.87(17)
O1 Sr1 P2 C21 -28.34(18)
O2 Sr1 P2 C21 48.74(17)
P1 Sr1 P2 C21 142.16(16)
Si1 Sr1 P2 C21 -156.83(16)
Si3 N3 P3 C34 -57.8(3)
Sr2 N3 P3 C34 125.00(16)
Si3 N3 P3 C31 52.7(3)
Sr2 N3 P3 C31 -124.41(14)
Si3 N3 P3 Sr2 177.2(3)
N4 Sr2 P3 N3 101.34(13)
O4 Sr2 P3 N3 -72.84(14)
O3 Sr2 P3 N3 -150.94(14)
P4 Sr2 P3 N3 64.48(12)
Si4 Sr2 P3 N3 117.49(12)
Si3 Sr2 P3 N3 -0.98(12)
N3 Sr2 P3 C34 -89.5(2)
N4 Sr2 P3 C34 11.82(19)
O4 Sr2 P3 C34 -162.37(19)
O3 Sr2 P3 C34 119.53(19)
P4 Sr2 P3 C34 -25.05(18)
Si4 Sr2 P3 C34 27.96(18)
Si3 Sr2 P3 C34 -90.51(18)
N3 Sr2 P3 C31 88.29(19)
N4 Sr2 P3 C31 -170.37(17)
O4 Sr2 P3 C31 15.45(18)
O3 Sr2 P3 C31 -62.66(17)
P4 Sr2 P3 C31 152.76(15)
Si4 Sr2 P3 C31 -154.23(16)
Si3 Sr2 P3 C31 87.30(16)
Si4 N4 P4 C41 51.0(3)
Sr2 N4 P4 C41 -126.32(14)
Si4 N4 P4 C44 -58.5(3)
Sr2 N4 P4 C44 124.22(13)
Si4 N4 P4 Sr2 177.3(3)
N3 Sr2 P4 N4 104.61(13)
O4 Sr2 P4 N4 -147.80(13)
O3 Sr2 P4 N4 -68.40(14)
P3 Sr2 P4 N4 69.84(12)
Si4 Sr2 P4 N4 -0.91(11)
Si3 Sr2 P4 N4 119.15(11)
N3 Sr2 P4 C41 -169.36(17)
N4 Sr2 P4 C41 86.04(19)
O4 Sr2 P4 C41 -61.77(17)
O3 Sr2 P4 C41 17.64(18)
P3 Sr2 P4 C41 155.87(16)
Si4 Sr2 P4 C41 85.12(16)
Si3 Sr2 P4 C41 -154.81(16)
N3 Sr2 P4 C44 16.70(17)
N4 Sr2 P4 C44 -87.91(19)
O4 Sr2 P4 C44 124.29(17)
O3 Sr2 P4 C44 -156.30(17)
P3 Sr2 P4 C44 -18.07(17)
Si4 Sr2 P4 C44 -88.82(16)
Si3 Sr2 P4 C44 31.24(16)
P1 N1 Si1 C7 98.8(3)
Sr1 N1 Si1 C7 -89.8(2)
P1 N1 Si1 C9 -25.1(4)
Sr1 N1 Si1 C9 146.33(19)
P1 N1 Si1 C8 -143.3(3)
Sr1 N1 Si1 C8 28.1(2)
P1 N1 Si1 Sr1 -171.4(4)
N2 Sr1 Si1 N1 -139.80(19)
O1 Sr1 Si1 N1 112.24(19)
O2 Sr1 Si1 N1 23.4(2)
P2 Sr1 Si1 N1 -107.39(18)
P1 Sr1 Si1 N1 3.61(18)
N2 Sr1 Si1 C7 -37.16(16)
N1 Sr1 Si1 C7 102.6(2)
O1 Sr1 Si1 C7 -145.12(16)
O2 Sr1 Si1 C7 126.01(17)
P2 Sr1 Si1 C7 -4.75(15)
P1 Sr1 Si1 C7 106.25(15)
N2 Sr1 Si1 C9 168.6(2)
N1 Sr1 Si1 C9 -51.6(3)
O1 Sr1 Si1 C9 60.7(2)
O2 Sr1 Si1 C9 -28.2(2)
P2 Sr1 Si1 C9 -159.0(2)
P1 Sr1 Si1 C9 -48.0(2)
N2 Sr1 Si1 C8 67.34(16)
N1 Sr1 Si1 C8 -152.9(2)
O1 Sr1 Si1 C8 -40.62(16)
O2 Sr1 Si1 C8 -129.50(17)
P2 Sr1 Si1 C8 99.74(15)
P1 Sr1 Si1 C8 -149.25(15)
P2 N2 Si2 C27 17.7(4)
Sr1 N2 Si2 C27 -160.5(3)
P2 N2 Si2 C28 139.4(3)
Sr1 N2 Si2 C28 -38.8(3)
P2 N2 Si2 C29 -104.1(3)
Sr1 N2 Si2 C29 77.7(3)
P3 N3 Si3 C37 85.0(3)
Sr2 N3 Si3 C37 -98.6(2)
P3 N3 Si3 C39 -38.5(4)
Sr2 N3 Si3 C39 137.9(2)
P3 N3 Si3 C38 -157.6(3)
Sr2 N3 Si3 C38 18.8(3)
P3 N3 Si3 Sr2 -176.4(4)
N4 Sr2 Si3 N3 -109.42(19)
O4 Sr2 Si3 N3 122.95(19)
O3 Sr2 Si3 N3 47.8(2)
P3 Sr2 Si3 N3 1.53(18)
P4 Sr2 Si3 N3 -141.66(18)
Si4 Sr2 Si3 N3 -85.39(18)
N3 Sr2 Si3 C37 95.8(2)
N4 Sr2 Si3 C37 -13.65(18)
O4 Sr2 Si3 C37 -141.28(17)
O3 Sr2 Si3 C37 143.61(19)
P3 Sr2 Si3 C37 97.30(17)
P4 Sr2 Si3 C37 -45.89(17)
Si4 Sr2 Si3 C37 10.38(17)
N3 Sr2 Si3 C39 -60.4(3)
N4 Sr2 Si3 C39 -169.8(2)
O4 Sr2 Si3 C39 62.6(2)
O3 Sr2 Si3 C39 -12.5(3)
P3 Sr2 Si3 C39 -58.8(2)
P4 Sr2 Si3 C39 158.0(2)
Si4 Sr2 Si3 C39 -145.8(2)
N3 Sr2 Si3 C38 -161.7(3)
N4 Sr2 Si3 C38 88.88(18)
O4 Sr2 Si3 C38 -38.75(18)
O3 Sr2 Si3 C38 -113.86(19)
P3 Sr2 Si3 C38 -160.17(17)
P4 Sr2 Si3 C38 56.64(17)
Si4 Sr2 Si3 C38 112.91(17)
P4 N4 Si4 C49 -161.1(3)
Sr2 N4 Si4 C49 15.5(2)
P4 N4 Si4 C48 81.9(3)
Sr2 N4 Si4 C48 -101.4(2)
P4 N4 Si4 C47 -43.5(4)
Sr2 N4 Si4 C47 133.2(2)
P4 N4 Si4 Sr2 -176.7(4)
N3 Sr2 Si4 N4 -105.94(18)
O4 Sr2 Si4 N4 53.9(2)
O3 Sr2 Si4 N4 127.90(18)
P3 Sr2 Si4 N4 -139.69(17)
P4 Sr2 Si4 N4 1.36(17)
Si3 Sr2 Si4 N4 -82.37(17)
N3 Sr2 Si4 C49 89.39(17)
N4 Sr2 Si4 C49 -164.7(2)
O4 Sr2 Si4 C49 -110.80(18)
O3 Sr2 Si4 C49 -36.77(17)
P3 Sr2 Si4 C49 55.64(16)
P4 Sr2 Si4 C49 -163.32(16)
Si3 Sr2 Si4 C49 112.96(16)
N3 Sr2 Si4 C48 -10.66(19)
N4 Sr2 Si4 C48 95.3(2)
O4 Sr2 Si4 C48 149.2(2)
O3 Sr2 Si4 C48 -136.82(18)
P3 Sr2 Si4 C48 -44.41(18)
P4 Sr2 Si4 C48 96.64(18)
Si3 Sr2 Si4 C48 12.91(18)
N3 Sr2 Si4 C47 -171.5(2)
N4 Sr2 Si4 C47 -65.6(3)
O4 Sr2 Si4 C47 -11.7(2)
O3 Sr2 Si4 C47 62.3(2)
P3 Sr2 Si4 C47 154.7(2)
P4 Sr2 Si4 C47 -64.2(2)
Si3 Sr2 Si4 C47 -147.9(2)
N2 Sr1 O1 C54 -124.2(3)
N1 Sr1 O1 C54 0.7(3)
O2 Sr1 O1 C54 124.6(3)
P2 Sr1 O1 C54 -153.0(3)
P1 Sr1 O1 C54 35.8(3)
Si1 Sr1 O1 C54 -20.0(3)
N2 Sr1 O1 C51 56.6(3)
N1 Sr1 O1 C51 -178.5(3)
O2 Sr1 O1 C51 -54.6(3)
P2 Sr1 O1 C51 27.8(4)
P1 Sr1 O1 C51 -143.4(3)
Si1 Sr1 O1 C51 160.8(3)
N2 Sr1 O2 C58 70.0(3)
N1 Sr1 O2 C58 -81.9(3)
O1 Sr1 O2 C58 172.0(3)
P2 Sr1 O2 C58 44.2(2)
P1 Sr1 O2 C58 -76.1(2)
Si1 Sr1 O2 C58 -92.0(3)
N2 Sr1 O2 C55 -154.3(3)
N1 Sr1 O2 C55 53.8(3)
O1 Sr1 O2 C55 -52.3(3)
P2 Sr1 O2 C55 179.9(3)
P1 Sr1 O2 C55 59.6(3)
Si1 Sr1 O2 C55 43.7(3)
N3 Sr2 O3 C61 159.9(4)
N4 Sr2 O3 C61 -58.6(4)
O4 Sr2 O3 C61 61.7(4)
P3 Sr2 O3 C61 178.0(4)
P4 Sr2 O3 C61 -27.2(4)
Si4 Sr2 O3 C61 -76.0(4)
Si3 Sr2 O3 C61 142.1(4)
N3 Sr2 O3 C64 -27.6(5)
N4 Sr2 O3 C64 113.9(4)
O4 Sr2 O3 C64 -125.8(4)
P3 Sr2 O3 C64 -9.5(4)
P4 Sr2 O3 C64 145.3(4)
Si4 Sr2 O3 C64 96.6(4)
Si3 Sr2 O3 C64 -45.4(5)
N3 Sr2 O4 C65 117.0(4)
N4 Sr2 O4 C65 -24.4(4)
O3 Sr2 O4 C65 -123.7(4)
P3 Sr2 O4 C65 149.7(4)
P4 Sr2 O4 C65 -4.4(4)
Si4 Sr2 O4 C65 -44.8(4)
Si3 Sr2 O4 C65 99.3(4)
N3 Sr2 O4 C68 -53.3(4)
N4 Sr2 O4 C68 165.2(4)
O3 Sr2 O4 C68 66.0(4)
P3 Sr2 O4 C68 -20.6(4)
P4 Sr2 O4 C68 -174.8(4)
Si4 Sr2 O4 C68 144.8(3)
Si3 Sr2 O4 C68 -71.0(4)
N1 P1 C1 C2 56.6(3)
C4 P1 C1 C2 172.6(3)
Sr1 P1 C1 C2 -3.7(4)
N1 P1 C1 C3 178.9(3)
C4 P1 C1 C3 -65.1(3)
Sr1 P1 C1 C3 118.6(3)
N1 P1 C4 C6 -64.6(4)
C1 P1 C4 C6 -179.7(3)
Sr1 P1 C4 C6 -3.2(4)
N1 P1 C4 C5 61.1(4)
C1 P1 C4 C5 -54.0(4)
Sr1 P1 C4 C5 122.5(3)
N2 P2 C21 C22 -55.8(3)
C24 P2 C21 C22 -170.6(3)
Sr1 P2 C21 C22 4.9(4)
N2 P2 C21 C23 -179.3(3)
C24 P2 C21 C23 65.9(3)
Sr1 P2 C21 C23 -118.7(3)
N2 P2 C24 C26 43.0(3)
C21 P2 C24 C26 156.4(3)
Sr1 P2 C24 C26 -19.2(4)
N2 P2 C24 C25 161.0(3)
C21 P2 C24 C25 -85.6(4)
Sr1 P2 C24 C25 98.8(3)
N3 P3 C31 C32 57.6(3)
C34 P3 C31 C32 174.4(3)
Sr2 P3 C31 C32 -3.9(4)
N3 P3 C31 C33 179.2(3)
C34 P3 C31 C33 -64.0(3)
Sr2 P3 C31 C33 117.7(3)
N3 P3 C34 C35 67.9(4)
C31 P3 C34 C35 -47.8(4)
Sr2 P3 C34 C35 130.5(3)
N3 P3 C34 C36 -58.2(3)
C31 P3 C34 C36 -174.0(3)
Sr2 P3 C34 C36 4.3(4)
N4 P4 C41 C42 60.7(3)
C44 P4 C41 C42 175.8(3)
Sr2 P4 C41 C42 0.6(3)
N4 P4 C41 C43 -176.7(3)
C44 P4 C41 C43 -61.6(3)
Sr2 P4 C41 C43 123.2(3)
N4 P4 C44 C45 -61.6(3)
C41 P4 C44 C45 -176.3(3)
Sr2 P4 C44 C45 -1.0(4)
N4 P4 C44 C46 63.4(3)
C41 P4 C44 C46 -51.3(3)
Sr2 P4 C44 C46 124.0(3)
C54 O1 C51 C52 -7.8(7)
Sr1 O1 C51 C52 171.5(6)
O1 C51 C52 C53 0.6(11)
C51 C52 C53 C54 6.6(11)
C51 O1 C54 C53 11.6(6)
Sr1 O1 C54 C53 -167.7(4)
C52 C53 C54 O1 -11.1(8)
C58 O2 C55 C56 20.0(5)
Sr1 O2 C55 C56 -120.9(4)
O2 C55 C56 C57 -2.7(6)
C55 C56 C57 C58 -14.8(6)
C55 O2 C58 C57 -29.4(5)
Sr1 O2 C58 C57 111.5(3)
C56 C57 C58 O2 27.2(6)
C64 O3 C61 C62 -5.3(8)
Sr2 O3 C61 C62 168.8(6)
O3 C61 C62 C63 0.9(11)
C61 C62 C63 C64 3.9(12)
C62 C63 C64 O3 -7.1(10)
C61 O3 C64 C63 7.7(8)
Sr2 O3 C64 C63 -165.6(5)
C68 O4 C65 C66 -17.8(6)
Sr2 O4 C65 C66 170.8(3)
O4 C65 C66 C67 27.0(7)
C65 C66 C67 C68 -25.5(7)
C65 O4 C68 C67 2.2(6)
Sr2 O4 C68 C67 174.3(3)
C66 C67 C68 O4 14.6(7)
